data_7708128
loop_
_publ_author_name
'Yabune, Natsuki'
'Nakajima, Hiroshi'
'Nishioka, Takanori'

_publ_section_title
;
 Electronic and steric impact of bis-NHC ligands on reactions of
 Pt<sub>3</sub>S<sub>2</sub> cores in trinuclear complexes bearing bis-NHC
 ligands with various lengths of alkylene bridges.
;
_journal_issue 35
_journal_name_full 'Dalton transactions (Cambridge, England : 2003)'
_journal_page_first 12079
_journal_page_last 12082
_journal_paper_doi 10.1039/d1dt02747f
_journal_volume 50
_journal_year 2021
_chemical_formula_moiety 'C62 H92 Ag F30 N24 O2 P5 Pt6 S4'
_chemical_formula_sum 'C62 H92 Ag F30 N24 O2 P5 Pt6 S4'
_chemical_formula_weight 3337.04
_chemical_properties_physical Light-sensitive
_space_group_crystal_system triclinic
_space_group_IT_number 2
_space_group_name_Hall '-P 1'
_space_group_name_H-M_alt 'P -1'
_atom_sites_solution_hydrogens geom
_atom_sites_solution_primary direct
_atom_sites_solution_secondary difmap
_audit_update_record
;
2021-07-09 deposited with the CCDC.	2021-08-23 downloaded from the CCDC.
;
_cell_angle_alpha 66.163(11)
_cell_angle_beta 71.936(14)
_cell_angle_gamma 73.777(14)
_cell_formula_units_Z 1
_cell_length_a 13.456(3)
_cell_length_b 14.916(3)
_cell_length_c 15.624(3)
_cell_measurement_reflns_used 8093
_cell_measurement_temperature 193
_cell_measurement_theta_max 27.47
_cell_measurement_theta_min 3.01
_cell_volume 2683.9(10)
_computing_cell_refinement CrystalClear
_computing_data_collection 'CrystalClear (Rigaku Inc., 2008)'
_computing_data_reduction CrystalClear
_computing_molecular_graphics 'CrystalStructure 4.3'
_computing_publication_material 'CrystalStructure 4.3 (Rigaku, 2019)'
_computing_structure_refinement 'SHELXL Version 2018/3 (Sheldrick, 2008)'
_computing_structure_solution 'SHELXS97 (Sheldrick, 2008)'
_diffrn_ambient_temperature 193
_diffrn_detector_area_resol_mean 14.222
_diffrn_measured_fraction_theta_full 0.957
_diffrn_measured_fraction_theta_max 0.957
_diffrn_measurement_device_type 'Rigaku Saturn724'
_diffrn_measurement_method \w
_diffrn_radiation_type 'Mo K\a'
_diffrn_radiation_wavelength 0.71075
_diffrn_reflns_av_R_equivalents 0.0358
_diffrn_reflns_av_unetI/netI 0.0720
_diffrn_reflns_Laue_measured_fraction_full 0.957
_diffrn_reflns_Laue_measured_fraction_max 0.957
_diffrn_reflns_limit_h_max 17
_diffrn_reflns_limit_h_min -14
_diffrn_reflns_limit_k_max 16
_diffrn_reflns_limit_k_min -19
_diffrn_reflns_limit_l_max 20
_diffrn_reflns_limit_l_min -20
_diffrn_reflns_number 21981
_diffrn_reflns_point_group_measured_fraction_full 0.957
_diffrn_reflns_point_group_measured_fraction_max 0.957
_diffrn_reflns_theta_full 27.475
_diffrn_reflns_theta_max 27.475
_diffrn_reflns_theta_min 3.009
_diffrn_standards_number 0
_exptl_absorpt_coefficient_mu 8.187
_exptl_absorpt_correction_T_max 0.727
_exptl_absorpt_correction_T_min 0.550
_exptl_absorpt_correction_type multi-scan
_exptl_absorpt_process_details 'REQAB (Rigaku, 1998)'
_exptl_crystal_colour colorless
_exptl_crystal_density_diffrn 2.065
_exptl_crystal_density_method 'not measured'
_exptl_crystal_description prism
_exptl_crystal_F_000 1572.00
_exptl_crystal_size_max 0.120
_exptl_crystal_size_mid 0.097
_exptl_crystal_size_min 0.039
_refine_diff_density_max 2.50
_refine_diff_density_min -3.28
_refine_ls_extinction_method none
_refine_ls_goodness_of_fit_ref 1.010
_refine_ls_hydrogen_treatment constr
_refine_ls_number_parameters 595
_refine_ls_number_reflns 11830
_refine_ls_number_restraints 0
_refine_ls_R_factor_all 0.0798
_refine_ls_R_factor_gt 0.0580
_refine_ls_shift/su_max 0.001
_refine_ls_structure_factor_coef Fsqd
_refine_ls_weighting_details 'w = 1/[\s^2^(Fo^2^)+(0.0776P)^2^] where P=(Fo^2^+2Fc^2^)/3'
_refine_ls_weighting_scheme calc
_refine_ls_wR_factor_gt 0.1458
_refine_ls_wR_factor_ref 0.1609
_reflns_Friedel_coverage 0.000
_reflns_number_gt 7725
_reflns_number_total 11830
_reflns_threshold_expression F^2^>2.0\s(F^2^)
_cod_data_source_file d1dt02747f2.cif
_cod_data_source_block Pt3-C2-Me-PF6-Ag-2
_cod_depositor_comments 'Adding full bibliography for 7708128.cif.'
_cod_original_cell_volume 2683.8(10)
_cod_database_code 7708128

loop_
_space_group_symop_id
_space_group_symop_operation_xyz
1 +X,+Y,+Z
2 -X,-Y,-Z

loop_
_atom_site_label
_atom_site_type_symbol
_atom_site_fract_x
_atom_site_fract_y
_atom_site_fract_z
_atom_site_U_iso_or_equiv
_atom_site_adp_type
_atom_site_occupancy
_atom_site_site_symmetry_order
_atom_site_calc_flag
_atom_site_refinement_flags_posn
_atom_site_refinement_flags_adp
_atom_site_refinement_flags_occupancy
_atom_site_disorder_assembly
_atom_site_disorder_group
Pt1 Pt 0.82495(3) 0.30078(3) 0.23942(3) 0.05657(14) Uani 1 1 d . . . . .
Pt2 Pt 0.93982(3) 0.41636(3) 0.30360(2) 0.05018(13) Uani 1 1 d . . . . .
Pt3 Pt 1.07210(3) 0.23112(3) 0.23429(3) 0.05350(14) Uani 1 1 d . . . . .
Ag1 Ag 1.000000 0.500000 0.000000 0.0550(3) Uani 1 2 d S . P . .
S1 S 0.9714(2) 0.38690(18) 0.15841(16) 0.0529(6) Uani 1 1 d . . . . .
S2 S 0.9227(2) 0.24745(19) 0.35924(16) 0.0556(6) Uani 1 1 d . . . . .
P1 P 2.000000 0.000000 0.000000 0.151(4) Uani 1 2 d S . P . .
P2 P 1.5715(3) -0.1080(3) 0.2672(3) 0.0914(11) Uani 1 1 d . . . . .
P3 P 0.4033(3) 0.4137(4) 0.2642(3) 0.1020(14) Uani 1 1 d . . . . .
F1 F 2.0657(10) -0.1053(7) 0.0172(11) 0.220(8) Uani 1 1 d . . . . .
F2 F 2.0114(17) -0.0015(17) 0.0990(14) 0.285(10) Uani 1 1 d . . . . .
F3 F 1.8996(9) -0.0462(7) 0.0578(10) 0.194(6) Uani 1 1 d . . . . .
F4 F 1.5107(8) -0.0366(9) 0.3269(11) 0.176(5) Uani 1 1 d . . . . .
F5 F 1.6303(9) -0.1872(9) 0.2199(8) 0.170(5) Uani 1 1 d . . . . .
F6 F 1.6171(15) -0.1812(14) 0.3616(13) 0.108(5) Uiso 0.5 1 d . . P . .
F7 F 1.4673(14) -0.1573(13) 0.3208(13) 0.103(5) Uiso 0.5 1 d . . P . .
F8 F 1.5220(17) -0.0508(15) 0.1710(16) 0.116(6) Uiso 0.5 1 d . . P . .
F9 F 1.6688(18) -0.0637(16) 0.2048(16) 0.132(7) Uiso 0.5 1 d . . P . .
F10 F 1.4796(18) -0.0752(17) 0.2203(18) 0.130(7) Uiso 0.5 1 d . . P . .
F11 F 1.5920(18) 0.0001(16) 0.1927(16) 0.138(7) Uiso 0.5 1 d . . P . .
F12 F 1.6708(14) -0.1195(14) 0.3143(14) 0.110(5) Uiso 0.5 1 d . . P . .
F13 F 1.5516(18) -0.2034(15) 0.3571(15) 0.133(7) Uiso 0.5 1 d . . P . .
F14 F 0.2811(17) 0.3979(16) 0.2936(18) 0.135(7) Uiso 0.5 1 d . . P . .
F15 F 0.400(3) 0.381(2) 0.173(2) 0.196(12) Uiso 0.5 1 d . . P . .
F16 F 0.412(4) 0.289(3) 0.337(4) 0.289(19) Uiso 0.5 1 d . . P . .
F17 F 0.322(2) 0.4067(19) 0.211(2) 0.161(9) Uiso 0.5 1 d . . P . .
F18 F 0.4803(14) 0.3208(13) 0.2473(13) 0.098(5) Uiso 0.5 1 d . . P . .
F19 F 0.3567(19) 0.346(2) 0.3686(17) 0.141(8) Uiso 0.5 1 d . . P . .
F20 F 0.520(2) 0.386(2) 0.249(2) 0.170(9) Uiso 0.5 1 d . . P . .
F21 F 0.4004(17) 0.4026(17) 0.3644(16) 0.136(7) Uiso 0.5 1 d . . P . .
F22 F 0.318(2) 0.500(2) 0.249(2) 0.172(10) Uiso 0.5 1 d . . P . .
F23 F 0.4993(19) 0.4444(18) 0.2871(17) 0.146(7) Uiso 0.5 1 d . . P . .
F24 F 0.346(2) 0.5168(19) 0.297(2) 0.169(9) Uiso 0.5 1 d . . P . .
F25 F 0.4425(11) 0.4955(11) 0.1649(11) 0.086(4) Uiso 0.5 1 d . . P . .
O1 O 1.663(4) 0.077(3) -0.064(4) 0.265(19) Uiso 0.5 1 d . . P . .
O2 O 1.704(6) 0.233(6) -0.223(6) 0.46(4) Uiso 0.5 1 d . . P . .
N1 N 0.7169(8) 0.2940(10) 0.0985(7) 0.081(3) Uani 1 1 d . . . . .
N2 N 0.7111(7) 0.4407(9) 0.0829(7) 0.086(3) Uani 1 1 d . . . . .
N3 N 0.7003(9) 0.1442(8) 0.3038(8) 0.081(3) Uani 1 1 d . . . . .
N4 N 0.6409(7) 0.2240(7) 0.4021(6) 0.068(3) Uani 1 1 d . . . . .
N5 N 0.8527(7) 0.6261(7) 0.2819(7) 0.065(2) Uani 1 1 d . . . . .
N6 N 1.0144(7) 0.6198(6) 0.2010(6) 0.060(2) Uani 1 1 d . . . . .
N7 N 0.8454(8) 0.4762(8) 0.4806(7) 0.076(3) Uani 1 1 d . . . . .
N8 N 0.9826(8) 0.3613(7) 0.4946(6) 0.072(3) Uani 1 1 d . . . . .
N9 N 1.3041(11) 0.2010(9) 0.1217(9) 0.110(5) Uani 1 1 d . . . . .
N10 N 1.1902(14) 0.2250(8) 0.0397(7) 0.121(6) Uani 1 1 d . . . . .
N11 N 1.2358(9) 0.0916(8) 0.3352(7) 0.095(4) Uani 1 1 d . . . . .
N12 N 1.1035(9) 0.0149(7) 0.3661(8) 0.101(4) Uani 1 1 d . . . . .
C1 C 0.7489(9) 0.3451(9) 0.1342(8) 0.069(3) Uani 1 1 d . . . . .
C2 C 0.6592(11) 0.3564(16) 0.0264(10) 0.106(6) Uani 1 1 d . . . . .
H2 H 0.628748 0.337174 -0.009429 0.127 Uiso 1 1 calc R U . . .
C3 C 0.6582(12) 0.4457(15) 0.0213(11) 0.118(7) Uani 1 1 d . . . . .
H3 H 0.624823 0.505347 -0.020026 0.141 Uiso 1 1 calc R U . . .
C4 C 0.7172(11) 0.5295(11) 0.0991(11) 0.106(5) Uani 1 1 d . . . . .
H4A H 0.759623 0.509651 0.146802 0.128 Uiso 1 1 calc R U . . .
H4B H 0.750561 0.576271 0.038633 0.128 Uiso 1 1 calc R U . . .
H4C H 0.645442 0.561530 0.122646 0.128 Uiso 1 1 calc R U . . .
C5 C 0.7234(13) 0.1865(15) 0.1304(12) 0.111(6) Uani 1 1 d . . . . .
H5A H 0.770357 0.164477 0.077119 0.133 Uiso 1 1 calc R U . . .
H5B H 0.651678 0.174723 0.138558 0.133 Uiso 1 1 calc R U . . .
C6 C 0.7610(13) 0.1189(12) 0.2192(12) 0.107(5) Uani 1 1 d . . . . .
H6A H 0.756401 0.049767 0.230655 0.129 Uiso 1 1 calc R U . . .
H6B H 0.836555 0.121601 0.209416 0.129 Uiso 1 1 calc R U . . .
C7 C 0.7139(9) 0.2199(9) 0.3218(8) 0.063(3) Uani 1 1 d . . . . .
C8 C 0.6166(12) 0.1039(11) 0.3708(12) 0.099(5) Uani 1 1 d . . . . .
H8 H 0.590345 0.050044 0.372779 0.118 Uiso 1 1 calc R U . . .
C9 C 0.5768(10) 0.1528(11) 0.4341(9) 0.085(4) Uani 1 1 d . . . . .
H9 H 0.518500 0.141229 0.488021 0.102 Uiso 1 1 calc R U . . .
C10 C 0.6268(11) 0.2944(10) 0.4470(9) 0.090(4) Uani 1 1 d . . . . .
H10A H 0.568681 0.281965 0.504289 0.108 Uiso 1 1 calc R U . . .
H10B H 0.692464 0.287757 0.465538 0.108 Uiso 1 1 calc R U . . .
H10C H 0.609641 0.361947 0.402003 0.108 Uiso 1 1 calc R U . . .
C11 C 0.9389(8) 0.5613(8) 0.2555(7) 0.057(3) Uani 1 1 d . . . . .
C12 C 0.8748(11) 0.7218(8) 0.2452(9) 0.075(3) Uani 1 1 d . . . . .
H12 H 0.827280 0.779231 0.254603 0.090 Uiso 1 1 calc R U . . .
C13 C 0.9755(10) 0.7184(8) 0.1940(8) 0.068(3) Uani 1 1 d . . . . .
H13 H 1.012658 0.772730 0.159893 0.082 Uiso 1 1 calc R U . . .
C14 C 1.1183(8) 0.5861(9) 0.1524(8) 0.072(3) Uani 1 1 d . . . . .
H14A H 1.157147 0.641858 0.118435 0.087 Uiso 1 1 calc R U . . .
H14B H 1.156491 0.533387 0.199202 0.087 Uiso 1 1 calc R U . . .
H14C H 1.112542 0.560000 0.106049 0.087 Uiso 1 1 calc R U . . .
C15 C 0.7547(8) 0.5912(9) 0.3448(9) 0.076(3) Uani 1 1 d . . . . .
H15A H 0.744418 0.537004 0.328941 0.092 Uiso 1 1 calc R U . . .
H15B H 0.694046 0.646599 0.331872 0.092 Uiso 1 1 calc R U . . .
C16 C 0.7540(10) 0.5534(11) 0.4510(10) 0.095(5) Uani 1 1 d . . . . .
H16A H 0.751483 0.610772 0.468785 0.114 Uiso 1 1 calc R U . . .
H16B H 0.688120 0.526131 0.487964 0.114 Uiso 1 1 calc R U . . .
C17 C 0.9191(10) 0.4194(8) 0.4353(7) 0.064(3) Uani 1 1 d . . . . .
C18 C 0.8631(14) 0.4545(13) 0.5696(10) 0.105(5) Uani 1 1 d . . . . .
H18 H 0.821902 0.484101 0.616033 0.125 Uiso 1 1 calc R U . . .
C19 C 0.9492(13) 0.3838(11) 0.5779(9) 0.088(4) Uani 1 1 d . . . . .
H19 H 0.981815 0.354182 0.631230 0.105 Uiso 1 1 calc R U . . .
C20 C 1.0777(11) 0.2937(10) 0.4750(9) 0.087(4) Uani 1 1 d . . . . .
H20A H 1.108010 0.260796 0.532001 0.104 Uiso 1 1 calc R U . . .
H20B H 1.061570 0.243470 0.458279 0.104 Uiso 1 1 calc R U . . .
H20C H 1.128985 0.330324 0.421208 0.104 Uiso 1 1 calc R U . . .
C21 C 1.1978(12) 0.2204(8) 0.1240(8) 0.084(4) Uani 1 1 d . . . . .
C22 C 1.363(2) 0.1952(18) 0.0372(16) 0.181(14) Uani 1 1 d . . . . .
H22 H 1.438318 0.184785 0.017664 0.217 Uiso 1 1 calc R U . . .
C23 C 1.294(2) 0.2070(16) -0.0151(14) 0.191(16) Uani 1 1 d . . . . .
H23 H 1.311520 0.203726 -0.077662 0.229 Uiso 1 1 calc R U . . .
C24 C 1.090(2) 0.2404(13) 0.0113(13) 0.161(10) Uani 1 1 d . . . . .
H24A H 1.106228 0.240833 -0.054517 0.193 Uiso 1 1 calc R U . . .
H24B H 1.051227 0.186309 0.054945 0.193 Uiso 1 1 calc R U . . .
H24C H 1.046687 0.304203 0.014450 0.193 Uiso 1 1 calc R U . . .
C25 C 1.3607(12) 0.1813(12) 0.1917(13) 0.113(6) Uani 1 1 d . . . . .
H25A H 1.400856 0.235970 0.169843 0.136 Uiso 1 1 calc R U . . .
H25B H 1.413324 0.119392 0.193968 0.136 Uiso 1 1 calc R U . . .
C26 C 1.3006(10) 0.1706(12) 0.2874(12) 0.098(5) Uani 1 1 d . . . . .
H26A H 1.252858 0.234813 0.286193 0.118 Uiso 1 1 calc R U . . .
H26B H 1.350658 0.158414 0.327488 0.118 Uiso 1 1 calc R U . . .
C27 C 1.1389(9) 0.1016(8) 0.3190(8) 0.068(3) Uani 1 1 d . . . . .
C28 C 1.2587(14) -0.0056(12) 0.3981(11) 0.129(7) Uani 1 1 d . . . . .
H28 H 1.320903 -0.034412 0.422978 0.155 Uiso 1 1 calc R U . . .
C29 C 1.1783(13) -0.0507(12) 0.4169(12) 0.136(8) Uani 1 1 d . . . . .
H29 H 1.172899 -0.117300 0.458491 0.163 Uiso 1 1 calc R U . . .
C30 C 1.0081(12) -0.0079(11) 0.3588(15) 0.152(9) Uani 1 1 d . . . . .
H30A H 1.000610 -0.076416 0.400732 0.183 Uiso 1 1 calc R U . . .
H30B H 0.945640 0.038139 0.378547 0.183 Uiso 1 1 calc R U . . .
H30C H 1.014203 -0.000495 0.292238 0.183 Uiso 1 1 calc R U . . .
C31 C 1.654(3) 0.194(3) -0.110(3) 0.132(12) Uiso 0.5 1 d . . P . .
C32 C 1.754(4) 0.087(4) -0.151(4) 0.188(19) Uiso 0.5 1 d . . P . .

loop_
_atom_site_aniso_label
_atom_site_aniso_U_11
_atom_site_aniso_U_22
_atom_site_aniso_U_33
_atom_site_aniso_U_23
_atom_site_aniso_U_13
_atom_site_aniso_U_12
Pt1 0.0565(3) 0.0561(3) 0.0391(2) -0.00316(17) -0.01492(17) 0.00170(18)
Pt2 0.0524(2) 0.0484(2) 0.03038(19) -0.00299(15) -0.00611(15) 0.00050(16)
Pt3 0.0663(3) 0.0430(2) 0.03202(19) -0.00064(15) -0.01284(17) 0.00249(17)
Ag1 0.0671(7) 0.0473(6) 0.0294(5) 0.0015(4) -0.0132(4) 0.0018(5)
S1 0.0646(16) 0.0467(13) 0.0283(11) 0.0014(9) -0.0131(10) 0.0001(11)
S2 0.0651(16) 0.0520(14) 0.0304(11) 0.0028(10) -0.0122(10) -0.0055(11)
P1 0.122(6) 0.064(4) 0.169(8) -0.016(4) 0.067(6) -0.015(4)
P2 0.078(2) 0.085(3) 0.090(3) -0.034(2) -0.009(2) 0.0106(19)
P3 0.067(2) 0.139(4) 0.063(2) -0.027(2) -0.0151(18) 0.026(2)
F1 0.187(12) 0.074(6) 0.250(16) -0.018(8) 0.094(11) -0.017(7)
F2 0.31(2) 0.34(3) 0.208(18) -0.15(2) 0.013(17) -0.08(2)
F3 0.135(9) 0.093(7) 0.249(15) -0.034(8) 0.075(9) -0.036(6)
F4 0.095(7) 0.198(11) 0.283(16) -0.177(12) -0.045(8) 0.045(7)
F5 0.167(10) 0.206(11) 0.131(9) -0.115(9) -0.056(8) 0.088(9)
N1 0.055(6) 0.130(10) 0.061(6) -0.037(7) -0.010(5) -0.020(6)
N2 0.053(6) 0.103(9) 0.052(6) 0.004(6) -0.014(5) 0.015(5)
N3 0.082(8) 0.086(8) 0.063(7) -0.017(6) -0.009(6) -0.016(6)
N4 0.059(6) 0.077(6) 0.046(5) -0.003(5) -0.018(4) -0.001(5)
N5 0.050(5) 0.060(6) 0.067(6) -0.015(5) -0.004(4) -0.003(4)
N6 0.052(5) 0.063(5) 0.039(4) 0.003(4) -0.008(4) -0.003(4)
N7 0.076(7) 0.094(8) 0.048(5) -0.030(5) 0.008(5) -0.018(6)
N8 0.090(7) 0.079(7) 0.035(5) -0.019(5) -0.013(5) -0.001(5)
N9 0.094(9) 0.082(8) 0.070(8) -0.005(6) 0.034(7) 0.019(7)
N10 0.213(16) 0.069(7) 0.033(6) -0.017(5) -0.001(8) 0.014(9)
N11 0.069(7) 0.093(8) 0.061(6) 0.005(6) -0.013(5) 0.028(6)
N12 0.091(8) 0.055(6) 0.075(7) 0.020(5) 0.010(6) 0.012(5)
C1 0.055(7) 0.085(8) 0.045(6) -0.010(6) -0.010(5) 0.002(6)
C2 0.050(8) 0.199(19) 0.048(8) -0.034(11) -0.011(6) -0.003(11)
C3 0.068(9) 0.179(18) 0.053(8) -0.013(11) -0.024(7) 0.029(12)
C4 0.081(10) 0.096(11) 0.085(10) -0.006(9) -0.015(8) 0.026(8)
C5 0.097(12) 0.173(18) 0.092(12) -0.067(13) -0.012(9) -0.047(12)
C6 0.108(12) 0.106(12) 0.121(14) -0.055(11) -0.046(11) 0.007(9)
C7 0.063(7) 0.064(7) 0.061(7) -0.014(6) -0.030(6) 0.001(5)
C8 0.089(11) 0.093(11) 0.105(12) -0.009(10) -0.035(9) -0.027(9)
C9 0.057(8) 0.114(12) 0.062(8) -0.005(8) -0.013(6) -0.021(7)
C10 0.089(9) 0.090(9) 0.052(7) -0.014(7) -0.011(6) 0.022(7)
C11 0.056(6) 0.057(6) 0.042(5) -0.014(5) -0.008(4) 0.006(5)
C12 0.106(10) 0.042(6) 0.079(9) -0.020(6) -0.039(8) 0.000(6)
C13 0.084(9) 0.046(6) 0.058(7) 0.002(5) -0.023(6) -0.010(6)
C14 0.055(7) 0.078(8) 0.064(7) -0.011(6) -0.005(5) -0.011(6)
C15 0.047(6) 0.088(9) 0.081(9) -0.027(7) -0.013(6) 0.003(6)
C16 0.057(7) 0.108(11) 0.098(11) -0.052(9) 0.021(7) -0.001(7)
C17 0.087(8) 0.055(6) 0.034(5) -0.005(5) -0.002(5) -0.015(6)
C18 0.130(14) 0.123(13) 0.057(8) -0.045(9) 0.021(8) -0.044(11)
C19 0.135(13) 0.089(10) 0.049(7) -0.029(7) -0.017(8) -0.031(9)
C20 0.104(11) 0.092(10) 0.055(7) -0.015(7) -0.031(7) -0.006(8)
C21 0.114(11) 0.050(7) 0.045(6) -0.001(5) -0.003(6) 0.011(6)
C22 0.18(2) 0.129(17) 0.104(17) -0.012(15) 0.081(16) 0.005(16)
C23 0.31(4) 0.094(14) 0.078(14) -0.049(13) 0.066(17) 0.012(19)
C24 0.32(3) 0.093(13) 0.088(13) -0.028(10) -0.088(17) -0.015(16)
C25 0.073(10) 0.094(11) 0.120(15) -0.014(10) 0.003(10) 0.000(8)
C26 0.049(7) 0.122(12) 0.113(13) -0.029(10) -0.025(8) -0.008(8)
C27 0.070(7) 0.054(6) 0.050(6) -0.002(5) -0.010(5) 0.005(5)
C28 0.097(12) 0.107(12) 0.080(10) 0.025(9) -0.014(9) 0.046(9)
C29 0.096(12) 0.093(11) 0.098(12) 0.040(9) 0.009(10) 0.019(9)
C30 0.082(11) 0.063(9) 0.23(2) 0.006(11) -0.001(13) -0.018(8)

loop_
_atom_type_symbol
_atom_type_description
_atom_type_scat_dispersion_real
_atom_type_scat_dispersion_imag
_atom_type_scat_source
H H 0.0000 0.0000
;
International Tables for Crystallography
(Vol. C, Table 6.1.1.4)
;
Ag Ag -0.8971 1.1015
;
International Tables for Crystallography
(Vol. C, Tables 4.2.6.8 and 6.1.1.4)
;
F F 0.0171 0.0103
;
International Tables for Crystallography
(Vol. C, Tables 4.2.6.8 and 6.1.1.4)
;
N N 0.0061 0.0033
;
International Tables for Crystallography
(Vol. C, Tables 4.2.6.8 and 6.1.1.4)
;
Pt Pt -1.7033 8.3905
;
International Tables for Crystallography
(Vol. C, Tables 4.2.6.8 and 6.1.1.4)
;
C C 0.0033 0.0016
;
International Tables for Crystallography
(Vol. C, Tables 4.2.6.8 and 6.1.1.4)
;
P P 0.1023 0.0942
;
International Tables for Crystallography
(Vol. C, Tables 4.2.6.8 and 6.1.1.4)
;
S S 0.1246 0.1234
;
International Tables for Crystallography
(Vol. C, Tables 4.2.6.8 and 6.1.1.4)
;
O O 0.0106 0.0060
;
International Tables for Crystallography
(Vol. C, Tables 4.2.6.8 and 6.1.1.4)
;

loop_
_geom_angle_atom_site_label_1
_geom_angle_atom_site_label_2
_geom_angle_atom_site_label_3
_geom_angle
_geom_angle_site_symmetry_1
_geom_angle_site_symmetry_3
_geom_angle_publ_flag
C7 Pt1 C1 87.3(5) . . ?
C7 Pt1 S2 94.6(3) . . ?
C1 Pt1 S2 177.4(3) . . ?
C7 Pt1 S1 171.9(3) . . ?
C1 Pt1 S1 100.7(3) . . ?
S2 Pt1 S1 77.30(8) . . ?
C7 Pt1 Pt3 125.4(3) . . ?
C1 Pt1 Pt3 129.7(3) . . ?
S2 Pt1 Pt3 47.71(6) . . ?
S1 Pt1 Pt3 47.99(6) . . ?
C7 Pt1 Pt2 126.8(3) . . ?
C1 Pt1 Pt2 132.2(4) . . ?
S2 Pt1 Pt2 47.45(6) . . ?
S1 Pt1 Pt2 47.60(6) . . ?
Pt3 Pt1 Pt2 60.921(12) . . ?
C11 Pt2 C17 86.7(4) . . ?
C11 Pt2 S2 174.1(3) . . ?
C17 Pt2 S2 94.5(3) . . ?
C11 Pt2 S1 101.4(3) . . ?
C17 Pt2 S1 171.5(3) . . ?
S2 Pt2 S1 77.66(8) . . ?
C11 Pt2 Pt1 127.7(3) . . ?
C17 Pt2 Pt1 128.0(3) . . ?
S2 Pt2 Pt1 47.56(6) . . ?
S1 Pt2 Pt1 47.97(6) . . ?
C11 Pt2 Pt3 136.2(3) . . ?
C17 Pt2 Pt3 124.8(3) . . ?
S2 Pt2 Pt3 46.87(6) . . ?
S1 Pt2 Pt3 47.17(6) . . ?
Pt1 Pt2 Pt3 59.306(12) . . ?
C27 Pt3 C21 89.0(5) . . ?
C27 Pt3 S2 92.7(3) . . ?
C21 Pt3 S2 178.2(4) . . ?
C27 Pt3 S1 170.1(3) . . ?
C21 Pt3 S1 100.8(3) . . ?
S2 Pt3 S1 77.53(8) . . ?
C27 Pt3 Pt1 125.4(3) . . ?
C21 Pt3 Pt1 130.6(4) . . ?
S2 Pt3 Pt1 47.81(6) . . ?
S1 Pt3 Pt1 48.21(6) . . ?
C27 Pt3 Pt2 124.4(3) . . ?
C21 Pt3 Pt2 132.2(3) . . ?
S2 Pt3 Pt2 46.85(6) . . ?
S1 Pt3 Pt2 47.02(6) . . ?
Pt1 Pt3 Pt2 59.773(12) . . ?
S1 Ag1 S1 180.0 2_765 . ?
Ag1 S1 Pt2 128.74(11) . . ?
Ag1 S1 Pt3 131.64(11) . . ?
Pt2 S1 Pt3 85.81(7) . . ?
Ag1 S1 Pt1 126.26(11) . . ?
Pt2 S1 Pt1 84.43(8) . . ?
Pt3 S1 Pt1 83.81(8) . . ?
Pt2 S2 Pt3 86.28(8) . . ?
Pt2 S2 Pt1 84.99(7) . . ?
Pt3 S2 Pt1 84.47(8) . . ?
F1 P1 F1 180.0 2_955 . ?
F1 P1 F3 89.0(6) 2_955 2_955 ?
F1 P1 F3 91.0(6) . 2_955 ?
F1 P1 F3 91.0(6) 2_955 . ?
F1 P1 F3 89.0(6) . . ?
F3 P1 F3 180.0 2_955 . ?
F1 P1 F2 90.8(9) 2_955 2_955 ?
F1 P1 F2 89.2(9) . 2_955 ?
F3 P1 F2 86.7(9) 2_955 2_955 ?
F3 P1 F2 93.3(9) . 2_955 ?
F1 P1 F2 89.2(9) 2_955 . ?
F1 P1 F2 90.8(9) . . ?
F3 P1 F2 93.3(9) 2_955 . ?
F3 P1 F2 86.7(9) . . ?
F2 P1 F2 180.0 2_955 . ?
F10 P2 F9 114.7(13) . . ?
F10 P2 F5 94.7(10) . . ?
F9 P2 F5 79.6(10) . . ?
F10 P2 F13 107.9(13) . . ?
F9 P2 F13 134.3(13) . . ?
F5 P2 F13 81.2(9) . . ?
F10 P2 F4 88.4(10) . . ?
F9 P2 F4 104.1(10) . . ?
F5 P2 F4 173.6(8) . . ?
F13 P2 F4 92.5(9) . . ?
F10 P2 F7 59.8(10) . . ?
F9 P2 F7 172.2(11) . . ?
F5 P2 F7 95.0(8) . . ?
F13 P2 F7 49.1(9) . . ?
F4 P2 F7 81.8(8) . . ?
F10 P2 F11 79.0(12) . . ?
F9 P2 F11 45.2(9) . . ?
F5 P2 F11 109.7(10) . . ?
F13 P2 F11 166.9(12) . . ?
F4 P2 F11 76.3(9) . . ?
F7 P2 F11 133.6(11) . . ?
F10 P2 F6 145.6(12) . . ?
F9 P2 F6 99.5(11) . . ?
F5 P2 F6 88.0(7) . . ?
F13 P2 F6 38.7(8) . . ?
F4 P2 F6 86.3(8) . . ?
F7 P2 F6 85.8(9) . . ?
F11 P2 F6 132.0(11) . . ?
F10 P2 F8 29.7(10) . . ?
F9 P2 F8 85.4(11) . . ?
F5 P2 F8 84.8(8) . . ?
F13 P2 F8 133.4(12) . . ?
F4 P2 F8 100.6(9) . . ?
F7 P2 F8 88.6(10) . . ?
F11 P2 F8 56.8(9) . . ?
F6 P2 F8 170.4(10) . . ?
F10 P2 F12 168.3(11) . . ?
F9 P2 F12 59.6(10) . . ?
F5 P2 F12 94.2(8) . . ?
F13 P2 F12 81.1(10) . . ?
F4 P2 F12 83.5(7) . . ?
F7 P2 F12 126.9(9) . . ?
F11 P2 F12 90.8(11) . . ?
F6 P2 F12 42.4(8) . . ?
F8 P2 F12 144.4(11) . . ?
F22 P3 F20 141.7(16) . . ?
F22 P3 F21 95.9(14) . . ?
F20 P3 F21 87.8(14) . . ?
F22 P3 F18 157.4(14) . . ?
F20 P3 F18 48.8(11) . . ?
F21 P3 F18 105.3(11) . . ?
F22 P3 F19 101.7(15) . . ?
F20 P3 F19 106.7(14) . . ?
F21 P3 F19 43.2(9) . . ?
F18 P3 F19 88.9(12) . . ?
F22 P3 F25 71.8(12) . . ?
F20 P3 F25 77.0(12) . . ?
F21 P3 F25 130.6(11) . . ?
F18 P3 F25 99.1(9) . . ?
F19 P3 F25 171.5(12) . . ?
F22 P3 F17 67.1(14) . . ?
F20 P3 F17 131.6(16) . . ?
F21 P3 F17 135.5(15) . . ?
F18 P3 F17 91.8(13) . . ?
F19 P3 F17 98.0(14) . . ?
F25 P3 F17 84.7(12) . . ?
F22 P3 F14 60.2(12) . . ?
F20 P3 F14 158.0(14) . . ?
F21 P3 F14 92.0(12) . . ?
F18 P3 F14 110.5(10) . . ?
F19 P3 F14 60.3(11) . . ?
F25 P3 F14 118.5(10) . . ?
F17 P3 F14 43.5(11) . . ?
F22 P3 F23 107.8(15) . . ?
F20 P3 F23 43.2(11) . . ?
F21 P3 F23 59.5(11) . . ?
F18 P3 F23 90.0(10) . . ?
F19 P3 F23 98.8(12) . . ?
F25 P3 F23 78.6(10) . . ?
F17 P3 F23 163.2(14) . . ?
F14 P3 F23 149.1(12) . . ?
F22 P3 F15 96.7(16) . . ?
F20 P3 F15 93.3(16) . . ?
F21 P3 F15 158.1(14) . . ?
F18 P3 F15 60.7(12) . . ?
F19 P3 F15 116.3(14) . . ?
F25 P3 F15 70.6(11) . . ?
F17 P3 F15 38.3(12) . . ?
F14 P3 F15 79.0(13) . . ?
F23 P3 F15 131.9(15) . . ?
F22 P3 F24 38.3(12) . . ?
F20 P3 F24 116.3(15) . . ?
F21 P3 F24 63.2(11) . . ?
F18 P3 F24 163.4(12) . . ?
F19 P3 F24 89.4(13) . . ?
F25 P3 F24 82.1(10) . . ?
F17 P3 F24 104.7(14) . . ?
F14 P3 F24 82.8(12) . . ?
F23 P3 F24 74.0(12) . . ?
F15 P3 F24 133.9(15) . . ?
F22 P3 F16 135(2) . . ?
F20 P3 F16 81.6(18) . . ?
F21 P3 F16 70.2(17) . . ?
F18 P3 F16 49.7(16) . . ?
F19 P3 F16 39.5(16) . . ?
F25 P3 F16 148.7(19) . . ?
F17 P3 F16 92.9(17) . . ?
F14 P3 F16 77.7(17) . . ?
F23 P3 F16 100.9(17) . . ?
F15 P3 F16 88.3(19) . . ?
F24 P3 F16 128.3(19) . . ?
F13 F6 F12 138(2) . . ?
F13 F6 P2 67.5(16) . . ?
F12 F6 P2 70.2(13) . . ?
F13 F7 F10 119.2(17) . . ?
F13 F7 P2 63.9(12) . . ?
F10 F7 P2 56.8(10) . . ?
F10 F8 F11 109(3) . . ?
F10 F8 P2 65(2) . . ?
F11 F8 P2 60.2(11) . . ?
F11 F9 P2 71.5(16) . . ?
F11 F9 F12 113(2) . . ?
P2 F9 F12 64.8(11) . . ?
F8 F10 P2 85(3) . . ?
F8 F10 F7 145(3) . . ?
P2 F10 F7 63.4(11) . . ?
F9 F11 F8 102(2) . . ?
F9 F11 P2 63.3(15) . . ?
F8 F11 P2 62.9(11) . . ?
F6 F12 F9 119.2(18) . . ?
F6 F12 P2 67.4(12) . . ?
F9 F12 P2 55.6(10) . . ?
F6 F13 F7 135(2) . . ?
F6 F13 P2 73.8(16) . . ?
F7 F13 P2 67.0(13) . . ?
F17 F14 F22 75(2) . . ?
F17 F14 F19 117(2) . . ?
F22 F14 F19 96.2(18) . . ?
F17 F14 P3 67.7(17) . . ?
F22 F14 P3 54.7(12) . . ?
F19 F14 P3 58.2(11) . . ?
F17 F15 F18 111(3) . . ?
F17 F15 P3 67(2) . . ?
F18 F15 P3 55.1(12) . . ?
F19 F16 F18 120(4) . . ?
F19 F16 P3 62(3) . . ?
F18 F16 P3 57.9(19) . . ?
F15 F17 F14 135(4) . . ?
F15 F17 P3 75(2) . . ?
F14 F17 P3 68.7(17) . . ?
F15 F17 F22 114(3) . . ?
F14 F17 F22 61.8(18) . . ?
P3 F17 F22 52.2(12) . . ?
F20 F18 F16 106(3) . . ?
F20 F18 P3 62.6(15) . . ?
F16 F18 P3 72(2) . . ?
F20 F18 F15 105.2(19) . . ?
F16 F18 F15 104(3) . . ?
P3 F18 F15 64.2(13) . . ?
F16 F19 F21 111(4) . . ?
F16 F19 P3 78(3) . . ?
F21 F19 P3 64.8(17) . . ?
F16 F19 F14 99(3) . . ?
F21 F19 F14 109(2) . . ?
P3 F19 F14 61.4(12) . . ?
F23 F20 F18 139(3) . . ?
F23 F20 P3 77(2) . . ?
F18 F20 P3 68.5(15) . . ?
F19 F21 P3 71.9(18) . . ?
F19 F21 F23 129(2) . . ?
P3 F21 F23 65.4(13) . . ?
F19 F21 F24 108(2) . . ?
P3 F21 F24 64.9(13) . . ?
F23 F21 F24 76.9(16) . . ?
F24 F22 P3 84(2) . . ?
F24 F22 F14 114(3) . . ?
P3 F22 F14 65.1(14) . . ?
F24 F22 F17 143(3) . . ?
P3 F22 F17 60.7(14) . . ?
F14 F22 F17 42.9(13) . . ?
F20 F23 F21 96(2) . . ?
F20 F23 P3 59.9(17) . . ?
F21 F23 P3 55.0(11) . . ?
F22 F24 F21 103(3) . . ?
F22 F24 P3 58(2) . . ?
F21 F24 P3 51.9(10) . . ?
C32 O1 C31 79(3) . . ?
C1 N1 C2 112.7(14) . . ?
C1 N1 C5 128.6(11) . . ?
C2 N1 C5 118.3(14) . . ?
C3 N2 C1 112.5(14) . . ?
C3 N2 C4 122.5(13) . . ?
C1 N2 C4 124.7(11) . . ?
C7 N3 C8 109.3(12) . . ?
C7 N3 C6 122.9(12) . . ?
C8 N3 C6 127.5(14) . . ?
C7 N4 C9 111.0(11) . . ?
C7 N4 C10 125.1(11) . . ?
C9 N4 C10 123.8(11) . . ?
C11 N5 C12 111.0(10) . . ?
C11 N5 C15 120.8(9) . . ?
C12 N5 C15 128.1(10) . . ?
C11 N6 C13 111.4(9) . . ?
C11 N6 C14 125.1(9) . . ?
C13 N6 C14 123.5(9) . . ?
C17 N7 C18 110.0(12) . . ?
C17 N7 C16 131.2(10) . . ?
C18 N7 C16 118.8(12) . . ?
C17 N8 C19 109.2(11) . . ?
C17 N8 C20 127.3(9) . . ?
C19 N8 C20 123.1(11) . . ?
C22 N9 C21 111(2) . . ?
C22 N9 C25 115.9(19) . . ?
C21 N9 C25 132.5(12) . . ?
C21 N10 C23 108.1(19) . . ?
C21 N10 C24 125.5(15) . . ?
C23 N10 C24 126.3(17) . . ?
C27 N11 C28 106.5(13) . . ?
C27 N11 C26 123.2(10) . . ?
C28 N11 C26 130.2(13) . . ?
C27 N12 C29 107.0(13) . . ?
C27 N12 C30 126.2(11) . . ?
C29 N12 C30 126.7(13) . . ?
N1 C1 N2 101.6(11) . . ?
N1 C1 Pt1 131.4(10) . . ?
N2 C1 Pt1 126.9(11) . . ?
C3 C2 N1 103.7(15) . . ?
C3 C2 H2 128.2 . . ?
N1 C2 H2 128.2 . . ?
C2 C3 N2 109.5(15) . . ?
C2 C3 H3 125.3 . . ?
N2 C3 H3 125.3 . . ?
N2 C4 H4A 109.5 . . ?
N2 C4 H4B 109.5 . . ?
H4A C4 H4B 109.5 . . ?
N2 C4 H4C 109.5 . . ?
H4A C4 H4C 109.5 . . ?
H4B C4 H4C 109.5 . . ?
N1 C5 C6 120.9(13) . . ?
N1 C5 H5A 107.1 . . ?
C6 C5 H5A 107.1 . . ?
N1 C5 H5B 107.1 . . ?
C6 C5 H5B 107.1 . . ?
H5A C5 H5B 106.8 . . ?
N3 C6 C5 113.2(13) . . ?
N3 C6 H6A 108.9 . . ?
C5 C6 H6A 108.9 . . ?
N3 C6 H6B 108.9 . . ?
C5 C6 H6B 108.9 . . ?
H6A C6 H6B 107.8 . . ?
N3 C7 N4 106.2(11) . . ?
N3 C7 Pt1 122.3(9) . . ?
N4 C7 Pt1 131.5(9) . . ?
C9 C8 N3 109.3(13) . . ?
C9 C8 H8 125.4 . . ?
N3 C8 H8 125.4 . . ?
C8 C9 N4 104.2(12) . . ?
C8 C9 H9 127.9 . . ?
N4 C9 H9 127.9 . . ?
N4 C10 H10A 109.5 . . ?
N4 C10 H10B 109.5 . . ?
H10A C10 H10B 109.5 . . ?
N4 C10 H10C 109.5 . . ?
H10A C10 H10C 109.5 . . ?
H10B C10 H10C 109.5 . . ?
N5 C11 N6 103.8(9) . . ?
N5 C11 Pt2 122.0(8) . . ?
N6 C11 Pt2 133.9(7) . . ?
C13 C12 N5 107.6(10) . . ?
C13 C12 H12 126.2 . . ?
N5 C12 H12 126.2 . . ?
C12 C13 N6 106.2(10) . . ?
C12 C13 H13 126.9 . . ?
N6 C13 H13 126.9 . . ?
N6 C14 H14A 109.5 . . ?
N6 C14 H14B 109.5 . . ?
H14A C14 H14B 109.5 . . ?
N6 C14 H14C 109.5 . . ?
H14A C14 H14C 109.5 . . ?
H14B C14 H14C 109.5 . . ?
N5 C15 C16 113.6(10) . . ?
N5 C15 H15A 108.8 . . ?
C16 C15 H15A 108.8 . . ?
N5 C15 H15B 108.8 . . ?
C16 C15 H15B 108.8 . . ?
H15A C15 H15B 107.7 . . ?
N7 C16 C15 115.6(9) . . ?
N7 C16 H16A 108.4 . . ?
C15 C16 H16A 108.4 . . ?
N7 C16 H16B 108.4 . . ?
C15 C16 H16B 108.4 . . ?
H16A C16 H16B 107.4 . . ?
N8 C17 N7 106.8(10) . . ?
N8 C17 Pt2 123.4(8) . . ?
N7 C17 Pt2 129.8(9) . . ?
C19 C18 N7 106.6(12) . . ?
C19 C18 H18 126.7 . . ?
N7 C18 H18 126.7 . . ?
C18 C19 N8 107.4(13) . . ?
C18 C19 H19 126.3 . . ?
N8 C19 H19 126.3 . . ?
N8 C20 H20A 109.5 . . ?
N8 C20 H20B 109.5 . . ?
H20A C20 H20B 109.5 . . ?
N8 C20 H20C 109.5 . . ?
H20A C20 H20C 109.5 . . ?
H20B C20 H20C 109.5 . . ?
N10 C21 N9 106.4(13) . . ?
N10 C21 Pt3 124.5(13) . . ?
N9 C21 Pt3 129.0(10) . . ?
N9 C22 C23 106(2) . . ?
N9 C22 H22 127.0 . . ?
C23 C22 H22 127.0 . . ?
C22 C23 N10 107.9(18) . . ?
C22 C23 H23 126.0 . . ?
N10 C23 H23 126.0 . . ?
N10 C24 H24A 109.5 . . ?
N10 C24 H24B 109.5 . . ?
H24A C24 H24B 109.5 . . ?
N10 C24 H24C 109.5 . . ?
H24A C24 H24C 109.5 . . ?
H24B C24 H24C 109.5 . . ?
N9 C25 C26 117.4(13) . . ?
N9 C25 H25A 107.9 . . ?
C26 C25 H25A 107.9 . . ?
N9 C25 H25B 107.9 . . ?
C26 C25 H25B 107.9 . . ?
H25A C25 H25B 107.2 . . ?
C25 C26 N11 117.3(14) . . ?
C25 C26 H26A 108.0 . . ?
N11 C26 H26A 108.0 . . ?
C25 C26 H26B 108.0 . . ?
N11 C26 H26B 108.0 . . ?
H26A C26 H26B 107.2 . . ?
N12 C27 N11 109.6(10) . . ?
N12 C27 Pt3 129.9(10) . . ?
N11 C27 Pt3 120.6(9) . . ?
C29 C28 N11 107.9(14) . . ?
C29 C28 H28 126.0 . . ?
N11 C28 H28 126.0 . . ?
C28 C29 N12 109.0(13) . . ?
C28 C29 H29 125.5 . . ?
N12 C29 H29 125.5 . . ?
N12 C30 H30A 109.5 . . ?
N12 C30 H30B 109.5 . . ?
H30A C30 H30B 109.5 . . ?
N12 C30 H30C 109.5 . . ?
H30A C30 H30C 109.5 . . ?
H30B C30 H30C 109.5 . . ?
O1 C31 O2 114(4) . . ?
O1 C31 C32 49(2) . . ?
O2 C31 C32 69(3) . . ?
O1 C32 C31 52(3) . . ?

loop_
_geom_bond_atom_site_label_1
_geom_bond_atom_site_label_2
_geom_bond_distance
_geom_bond_site_symmetry_2
_geom_bond_publ_flag
Pt1 C7 1.976(12) . ?
Pt1 C1 1.993(11) . ?
Pt1 S2 2.368(2) . ?
Pt1 S1 2.385(3) . ?
Pt1 Pt3 3.1807(6) . ?
Pt1 Pt2 3.1960(6) . ?
Pt2 C11 1.979(10) . ?
Pt2 C17 2.007(10) . ?
Pt2 S2 2.364(3) . ?
Pt2 S1 2.371(2) . ?
Pt2 Pt3 3.2326(5) . ?
Pt3 C27 1.999(10) . ?
Pt3 C21 2.029(13) . ?
Pt3 S2 2.364(3) . ?
Pt3 S1 2.377(2) . ?
Ag1 S1 2.349(2) 2_765 ?
Ag1 S1 2.349(2) . ?
P1 F1 1.533(10) 2_955 ?
P1 F1 1.533(10) . ?
P1 F3 1.541(10) 2_955 ?
P1 F3 1.541(10) . ?
P1 F2 1.592(19) 2_955 ?
P1 F2 1.592(19) . ?
P2 F10 1.50(2) . ?
P2 F9 1.51(2) . ?
P2 F5 1.545(9) . ?
P2 F13 1.56(2) . ?
P2 F4 1.586(10) . ?
P2 F7 1.600(17) . ?
P2 F11 1.60(2) . ?
P2 F6 1.622(18) . ?
P2 F8 1.64(2) . ?
P2 F12 1.654(17) . ?
P3 F22 1.46(3) . ?
P3 F20 1.47(3) . ?
P3 F21 1.50(2) . ?
P3 F18 1.545(17) . ?
P3 F19 1.57(2) . ?
P3 F25 1.580(15) . ?
P3 F17 1.61(3) . ?
P3 F14 1.62(2) . ?
P3 F23 1.66(2) . ?
P3 F15 1.70(3) . ?
P3 F24 1.72(3) . ?
P3 F16 1.74(5) . ?
F6 F13 1.06(2) . ?
F6 F12 1.19(2) . ?
F7 F13 1.31(2) . ?
F7 F10 1.55(3) . ?
F8 F10 0.82(3) . ?
F8 F11 1.54(3) . ?
F9 F11 1.20(2) . ?
F9 F12 1.58(3) . ?
F14 F17 1.20(3) . ?
F14 F22 1.55(3) . ?
F14 F19 1.61(3) . ?
F15 F17 1.09(3) . ?
F15 F18 1.64(3) . ?
F16 F19 1.13(5) . ?
F16 F18 1.39(5) . ?
F17 F22 1.70(4) . ?
F18 F20 1.25(3) . ?
F19 F21 1.13(2) . ?
F20 F23 1.17(3) . ?
F21 F23 1.57(3) . ?
F21 F24 1.69(3) . ?
F22 F24 1.07(3) . ?
O1 C32 1.51(5) . ?
O1 C31 1.57(5) . ?
O2 C31 1.60(8) . ?
N1 C1 1.325(15) . ?
N1 C2 1.424(17) . ?
N1 C5 1.459(19) . ?
N2 C3 1.333(18) . ?
N2 C1 1.363(14) . ?
N2 C4 1.473(18) . ?
N3 C7 1.339(15) . ?
N3 C8 1.365(16) . ?
N3 C6 1.454(17) . ?
N4 C7 1.345(14) . ?
N4 C9 1.392(15) . ?
N4 C10 1.425(15) . ?
N5 C11 1.359(12) . ?
N5 C12 1.388(14) . ?
N5 C15 1.463(13) . ?
N6 C11 1.370(12) . ?
N6 C13 1.389(13) . ?
N6 C14 1.429(13) . ?
N7 C17 1.336(14) . ?
N7 C18 1.374(16) . ?
N7 C16 1.478(16) . ?
N8 C17 1.329(14) . ?
N8 C19 1.384(14) . ?
N8 C20 1.426(15) . ?
N9 C22 1.34(2) . ?
N9 C21 1.370(18) . ?
N9 C25 1.41(2) . ?
N10 C21 1.325(16) . ?
N10 C23 1.41(3) . ?
N10 C24 1.48(2) . ?
N11 C27 1.360(15) . ?
N11 C28 1.396(15) . ?
N11 C26 1.472(17) . ?
N12 C27 1.342(14) . ?
N12 C29 1.385(17) . ?
N12 C30 1.463(19) . ?
C2 C3 1.30(2) . ?
C2 H2 0.9500 . ?
C3 H3 0.9500 . ?
C4 H4A 0.9800 . ?
C4 H4B 0.9800 . ?
C4 H4C 0.9800 . ?
C5 C6 1.49(2) . ?
C5 H5A 0.9900 . ?
C5 H5B 0.9900 . ?
C6 H6A 0.9900 . ?
C6 H6B 0.9900 . ?
C8 C9 1.354(19) . ?
C8 H8 0.9500 . ?
C9 H9 0.9500 . ?
C10 H10A 0.9800 . ?
C10 H10B 0.9800 . ?
C10 H10C 0.9800 . ?
C12 C13 1.341(16) . ?
C12 H12 0.9500 . ?
C13 H13 0.9500 . ?
C14 H14A 0.9800 . ?
C14 H14B 0.9800 . ?
C14 H14C 0.9800 . ?
C15 C16 1.520(17) . ?
C15 H15A 0.9900 . ?
C15 H15B 0.9900 . ?
C16 H16A 0.9900 . ?
C16 H16B 0.9900 . ?
C18 C19 1.33(2) . ?
C18 H18 0.9500 . ?
C19 H19 0.9500 . ?
C20 H20A 0.9800 . ?
C20 H20B 0.9800 . ?
C20 H20C 0.9800 . ?
C22 C23 1.35(4) . ?
C22 H22 0.9500 . ?
C23 H23 0.9500 . ?
C24 H24A 0.9800 . ?
C24 H24B 0.9800 . ?
C24 H24C 0.9800 . ?
C25 C26 1.43(2) . ?
C25 H25A 0.9900 . ?
C25 H25B 0.9900 . ?
C26 H26A 0.9900 . ?
C26 H26B 0.9900 . ?
C28 C29 1.33(2) . ?
C28 H28 0.9500 . ?
C29 H29 0.9500 . ?
C30 H30A 0.9800 . ?
C30 H30B 0.9800 . ?
C30 H30C 0.9800 . ?
C31 C32 1.96(7) . ?

loop_
_geom_torsion_atom_site_label_1
_geom_torsion_atom_site_label_2
_geom_torsion_atom_site_label_3
_geom_torsion_atom_site_label_4
_geom_torsion
_geom_torsion_site_symmetry_1
_geom_torsion_site_symmetry_2
_geom_torsion_site_symmetry_3
_geom_torsion_site_symmetry_4
_geom_torsion_publ_flag
F10 P2 F6 F13 17(3) . . . . ?
F9 P2 F6 F13 -157.6(18) . . . . ?
F5 P2 F6 F13 -78.4(17) . . . . ?
F4 P2 F6 F13 98.7(16) . . . . ?
F7 P2 F6 F13 16.7(17) . . . . ?
F11 P2 F6 F13 166.5(18) . . . . ?
F12 P2 F6 F13 -177(2) . . . . ?
F10 P2 F6 F12 -166.1(18) . . . . ?
F9 P2 F6 F12 19.3(15) . . . . ?
F5 P2 F6 F12 98.4(13) . . . . ?
F13 P2 F6 F12 177(2) . . . . ?
F4 P2 F6 F12 -84.4(13) . . . . ?
F7 P2 F6 F12 -166.5(14) . . . . ?
F11 P2 F6 F12 -17(2) . . . . ?
F10 P2 F7 F13 166.5(17) . . . . ?
F5 P2 F7 F13 73.9(12) . . . . ?
F4 P2 F7 F13 -100.5(13) . . . . ?
F11 P2 F7 F13 -162.7(16) . . . . ?
F6 P2 F7 F13 -13.7(14) . . . . ?
F8 P2 F7 F13 158.5(13) . . . . ?
F12 P2 F7 F13 -25.1(16) . . . . ?
F5 P2 F7 F10 -92.6(11) . . . . ?
F13 P2 F7 F10 -166.5(17) . . . . ?
F4 P2 F7 F10 92.9(12) . . . . ?
F11 P2 F7 F10 30.8(17) . . . . ?
F6 P2 F7 F10 179.8(13) . . . . ?
F8 P2 F7 F10 -8.0(15) . . . . ?
F12 P2 F7 F10 168.4(13) . . . . ?
F9 P2 F8 F10 -171(3) . . . . ?
F5 P2 F8 F10 109(3) . . . . ?
F13 P2 F8 F10 36(3) . . . . ?
F4 P2 F8 F10 -67(3) . . . . ?
F7 P2 F8 F10 14(3) . . . . ?
F11 P2 F8 F10 -133(3) . . . . ?
F12 P2 F8 F10 -161(2) . . . . ?
F10 P2 F8 F11 133(3) . . . . ?
F9 P2 F8 F11 -37.7(13) . . . . ?
F5 P2 F8 F11 -117.7(13) . . . . ?
F13 P2 F8 F11 169.6(15) . . . . ?
F4 P2 F8 F11 65.8(12) . . . . ?
F7 P2 F8 F11 147.2(13) . . . . ?
F12 P2 F8 F11 -28(2) . . . . ?
F10 P2 F9 F11 41(2) . . . . ?
F5 P2 F9 F11 131.7(17) . . . . ?
F13 P2 F9 F11 -161.6(16) . . . . ?
F4 P2 F9 F11 -53.6(16) . . . . ?
F6 P2 F9 F11 -142.1(16) . . . . ?
F8 P2 F9 F11 46.2(16) . . . . ?
F12 P2 F9 F11 -127.2(19) . . . . ?
F10 P2 F9 F12 168.4(12) . . . . ?
F5 P2 F9 F12 -101.1(10) . . . . ?
F13 P2 F9 F12 -34.4(18) . . . . ?
F4 P2 F9 F12 73.6(11) . . . . ?
F11 P2 F9 F12 127.2(19) . . . . ?
F6 P2 F9 F12 -14.9(12) . . . . ?
F8 P2 F9 F12 173.4(12) . . . . ?
F11 F8 F10 P2 -42(2) . . . . ?
F11 F8 F10 F7 -68(6) . . . . ?
P2 F8 F10 F7 -26(4) . . . . ?
F9 P2 F10 F8 10(3) . . . . ?
F5 P2 F10 F8 -71(2) . . . . ?
F13 P2 F10 F8 -153(2) . . . . ?
F4 P2 F10 F8 115(2) . . . . ?
F7 P2 F10 F8 -164(3) . . . . ?
F11 P2 F10 F8 38(2) . . . . ?
F6 P2 F10 F8 -164(2) . . . . ?
F12 P2 F10 F8 68(7) . . . . ?
F9 P2 F10 F7 173.7(12) . . . . ?
F5 P2 F10 F7 93.0(10) . . . . ?
F13 P2 F10 F7 10.7(14) . . . . ?
F4 P2 F10 F7 -81.5(10) . . . . ?
F11 P2 F10 F7 -157.8(13) . . . . ?
F6 P2 F10 F7 0(2) . . . . ?
F8 P2 F10 F7 164(3) . . . . ?
F12 P2 F10 F7 -128(6) . . . . ?
F13 F7 F10 F8 15(6) . . . . ?
P2 F7 F10 F8 29(5) . . . . ?
F13 F7 F10 P2 -13.9(17) . . . . ?
P2 F9 F11 F8 -51.4(15) . . . . ?
F12 F9 F11 F8 -103(2) . . . . ?
F12 F9 F11 P2 -51.3(15) . . . . ?
F10 F8 F11 F9 96(3) . . . . ?
P2 F8 F11 F9 51.6(17) . . . . ?
F10 F8 F11 P2 45(3) . . . . ?
F10 P2 F11 F9 -142.4(19) . . . . ?
F5 P2 F11 F9 -51.3(17) . . . . ?
F13 P2 F11 F9 95(6) . . . . ?
F4 P2 F11 F9 126.5(17) . . . . ?
F7 P2 F11 F9 -169.2(15) . . . . ?
F6 P2 F11 F9 55(2) . . . . ?
F8 P2 F11 F9 -121(2) . . . . ?
F12 P2 F11 F9 43.4(16) . . . . ?
F10 P2 F11 F8 -21.6(14) . . . . ?
F9 P2 F11 F8 121(2) . . . . ?
F5 P2 F11 F8 69.5(12) . . . . ?
F13 P2 F11 F8 -145(5) . . . . ?
F4 P2 F11 F8 -112.7(12) . . . . ?
F7 P2 F11 F8 -48.4(17) . . . . ?
F6 P2 F11 F8 175.4(13) . . . . ?
F12 P2 F11 F8 164.2(12) . . . . ?
F13 F6 F12 F9 -17(4) . . . . ?
P2 F6 F12 F9 -20.9(16) . . . . ?
F13 F6 F12 P2 4(3) . . . . ?
F11 F9 F12 F6 78(3) . . . . ?
P2 F9 F12 F6 23.5(19) . . . . ?
F11 F9 F12 P2 54.9(18) . . . . ?
F10 P2 F12 F6 138(6) . . . . ?
F9 P2 F12 F6 -157.8(18) . . . . ?
F5 P2 F12 F6 -82.5(13) . . . . ?
F13 P2 F12 F6 -2.0(15) . . . . ?
F4 P2 F12 F6 91.6(13) . . . . ?
F7 P2 F12 F6 16.9(17) . . . . ?
F11 P2 F12 F6 167.7(15) . . . . ?
F8 P2 F12 F6 -169.3(16) . . . . ?
F10 P2 F12 F9 -64(6) . . . . ?
F5 P2 F12 F9 75.4(12) . . . . ?
F13 P2 F12 F9 155.8(14) . . . . ?
F4 P2 F12 F9 -110.6(12) . . . . ?
F7 P2 F12 F9 174.8(13) . . . . ?
F11 P2 F12 F9 -34.4(12) . . . . ?
F6 P2 F12 F9 157.8(18) . . . . ?
F8 P2 F12 F9 -11(2) . . . . ?
F12 F6 F13 F7 -34(6) . . . . ?
P2 F6 F13 F7 -30(3) . . . . ?
F12 F6 F13 P2 -4(3) . . . . ?
F10 F7 F13 F6 44(4) . . . . ?
P2 F7 F13 F6 31(3) . . . . ?
F10 F7 F13 P2 12.9(16) . . . . ?
F10 P2 F13 F6 -170.0(16) . . . . ?
F9 P2 F13 F6 32(2) . . . . ?
F5 P2 F13 F6 97.8(16) . . . . ?
F4 P2 F13 F6 -80.8(16) . . . . ?
F7 P2 F13 F6 -158(2) . . . . ?
F11 P2 F13 F6 -50(6) . . . . ?
F8 P2 F13 F6 172.0(15) . . . . ?
F12 P2 F13 F6 2.2(16) . . . . ?
F10 P2 F13 F7 -12.2(16) . . . . ?
F9 P2 F13 F7 -170.5(15) . . . . ?
F5 P2 F13 F7 -104.4(12) . . . . ?
F4 P2 F13 F7 76.9(12) . . . . ?
F11 P2 F13 F7 108(5) . . . . ?
F6 P2 F13 F7 158(2) . . . . ?
F8 P2 F13 F7 -30.3(18) . . . . ?
F12 P2 F13 F7 159.9(13) . . . . ?
F22 P3 F14 F17 87(2) . . . . ?
F20 P3 F14 F17 -88(4) . . . . ?
F21 P3 F14 F17 -177(2) . . . . ?
F18 P3 F14 F17 -69.9(19) . . . . ?
F19 P3 F14 F17 -146(2) . . . . ?
F25 P3 F14 F17 43(2) . . . . ?
F23 P3 F14 F17 161(2) . . . . ?
F15 P3 F14 F17 -17(2) . . . . ?
F24 P3 F14 F17 120(2) . . . . ?
F16 P3 F14 F17 -108(2) . . . . ?
F20 P3 F14 F22 -175(4) . . . . ?
F21 P3 F14 F22 95.6(17) . . . . ?
F18 P3 F14 F22 -157.2(16) . . . . ?
F19 P3 F14 F22 126(2) . . . . ?
F25 P3 F14 F22 -43.9(17) . . . . ?
F17 P3 F14 F22 -87(2) . . . . ?
F23 P3 F14 F22 74(3) . . . . ?
F15 P3 F14 F22 -104.4(19) . . . . ?
F24 P3 F14 F22 33.0(15) . . . . ?
F16 P3 F14 F22 165(2) . . . . ?
F22 P3 F14 F19 -126(2) . . . . ?
F20 P3 F14 F19 58(4) . . . . ?
F21 P3 F14 F19 -30.8(14) . . . . ?
F18 P3 F14 F19 76.3(14) . . . . ?
F25 P3 F14 F19 -170.3(14) . . . . ?
F17 P3 F14 F19 146(2) . . . . ?
F23 P3 F14 F19 -52(3) . . . . ?
F15 P3 F14 F19 129.1(16) . . . . ?
F24 P3 F14 F19 -93.4(16) . . . . ?
F16 P3 F14 F19 38.4(17) . . . . ?
F22 P3 F15 F17 -39(3) . . . . ?
F20 P3 F15 F17 178(3) . . . . ?
F21 P3 F15 F17 86(5) . . . . ?
F18 P3 F15 F17 140(3) . . . . ?
F19 P3 F15 F17 68(3) . . . . ?
F25 P3 F15 F17 -107(2) . . . . ?
F14 P3 F15 F17 19(2) . . . . ?
F23 P3 F15 F17 -160(2) . . . . ?
F24 P3 F15 F17 -49(3) . . . . ?
F16 P3 F15 F17 97(3) . . . . ?
F22 P3 F15 F18 -179.0(14) . . . . ?
F20 P3 F15 F18 38.0(14) . . . . ?
F21 P3 F15 F18 -54(4) . . . . ?
F19 P3 F15 F18 -72.4(16) . . . . ?
F25 P3 F15 F18 113.0(13) . . . . ?
F17 P3 F15 F18 -140(3) . . . . ?
F14 P3 F15 F18 -121.2(13) . . . . ?
F23 P3 F15 F18 59.8(18) . . . . ?
F24 P3 F15 F18 170.2(16) . . . . ?
F16 P3 F15 F18 -43.5(17) . . . . ?
F22 P3 F16 F19 -39(4) . . . . ?
F20 P3 F16 F19 129(3) . . . . ?
F21 P3 F16 F19 39(2) . . . . ?
F18 P3 F16 F19 171(4) . . . . ?
F25 P3 F16 F19 176.5(18) . . . . ?
F17 P3 F16 F19 -99(3) . . . . ?
F14 P3 F16 F19 -58(2) . . . . ?
F23 P3 F16 F19 91(3) . . . . ?
F15 P3 F16 F19 -137(3) . . . . ?
F24 P3 F16 F19 12(4) . . . . ?
F22 P3 F16 F18 150(2) . . . . ?
F20 P3 F16 F18 -41.7(17) . . . . ?
F21 P3 F16 F18 -132(2) . . . . ?
F19 P3 F16 F18 -171(4) . . . . ?
F25 P3 F16 F18 5(4) . . . . ?
F17 P3 F16 F18 90(2) . . . . ?
F14 P3 F16 F18 131(2) . . . . ?
F23 P3 F16 F18 -80.5(18) . . . . ?
F15 P3 F16 F18 51.9(18) . . . . ?
F24 P3 F16 F18 -158.7(17) . . . . ?
F18 F15 F17 F14 -4(6) . . . . ?
P3 F15 F17 F14 -38(4) . . . . ?
F18 F15 F17 P3 34(2) . . . . ?
F18 F15 F17 F22 70(3) . . . . ?
P3 F15 F17 F22 36(2) . . . . ?
F22 F14 F17 F15 97(5) . . . . ?
F19 F14 F17 F15 7(6) . . . . ?
P3 F14 F17 F15 39(4) . . . . ?
F22 F14 F17 P3 57.5(12) . . . . ?
F19 F14 F17 P3 -32(2) . . . . ?
F19 F14 F17 F22 -90(2) . . . . ?
P3 F14 F17 F22 -57.5(12) . . . . ?
F22 P3 F17 F15 138(3) . . . . ?
F20 P3 F17 F15 -2(3) . . . . ?
F21 P3 F17 F15 -148(2) . . . . ?
F18 P3 F17 F15 -34(2) . . . . ?
F19 P3 F17 F15 -123(2) . . . . ?
F25 P3 F17 F15 65(2) . . . . ?
F14 P3 F17 F15 -152(3) . . . . ?
F23 P3 F17 F15 62(6) . . . . ?
F24 P3 F17 F15 146(2) . . . . ?
F16 P3 F17 F15 -84(3) . . . . ?
F22 P3 F17 F14 -70.1(19) . . . . ?
F20 P3 F17 F14 150(2) . . . . ?
F21 P3 F17 F14 4(3) . . . . ?
F18 P3 F17 F14 118.4(17) . . . . ?
F19 P3 F17 F14 29(2) . . . . ?
F25 P3 F17 F14 -142.6(18) . . . . ?
F23 P3 F17 F14 -146(4) . . . . ?
F15 P3 F17 F14 152(3) . . . . ?
F24 P3 F17 F14 -62(2) . . . . ?
F16 P3 F17 F14 69(2) . . . . ?
F20 P3 F17 F22 -140(2) . . . . ?
F21 P3 F17 F22 74(2) . . . . ?
F18 P3 F17 F22 -171.5(15) . . . . ?
F19 P3 F17 F22 99.3(17) . . . . ?
F25 P3 F17 F22 -72.5(14) . . . . ?
F14 P3 F17 F22 70.1(19) . . . . ?
F23 P3 F17 F22 -75(5) . . . . ?
F15 P3 F17 F22 -138(3) . . . . ?
F24 P3 F17 F22 7.9(18) . . . . ?
F16 P3 F17 F22 139(2) . . . . ?
F19 F16 F18 F20 45(5) . . . . ?
P3 F16 F18 F20 53.8(19) . . . . ?
F19 F16 F18 P3 -9(4) . . . . ?
F19 F16 F18 F15 -66(5) . . . . ?
P3 F16 F18 F15 -56.8(16) . . . . ?
F22 P3 F18 F20 128(4) . . . . ?
F21 P3 F18 F20 -72.9(18) . . . . ?
F19 P3 F18 F20 -113.4(18) . . . . ?
F25 P3 F18 F20 63.7(17) . . . . ?
F17 P3 F18 F20 149(2) . . . . ?
F14 P3 F18 F20 -171.1(18) . . . . ?
F23 P3 F18 F20 -14.7(19) . . . . ?
F15 P3 F18 F20 125(2) . . . . ?
F24 P3 F18 F20 -29(5) . . . . ?
F16 P3 F18 F20 -119(3) . . . . ?
F22 P3 F18 F16 -113(4) . . . . ?
F20 P3 F18 F16 119(3) . . . . ?
F21 P3 F18 F16 46(2) . . . . ?
F19 P3 F18 F16 6(2) . . . . ?
F25 P3 F18 F16 -177(2) . . . . ?
F17 P3 F18 F16 -92(2) . . . . ?
F14 P3 F18 F16 -52(2) . . . . ?
F23 P3 F18 F16 104(2) . . . . ?
F15 P3 F18 F16 -116(2) . . . . ?
F24 P3 F18 F16 90(4) . . . . ?
F22 P3 F18 F15 3(4) . . . . ?
F20 P3 F18 F15 -125(2) . . . . ?
F21 P3 F18 F15 161.7(16) . . . . ?
F19 P3 F18 F15 121.3(16) . . . . ?
F25 P3 F18 F15 -61.6(13) . . . . ?
F17 P3 F18 F15 23.3(16) . . . . ?
F14 P3 F18 F15 63.6(15) . . . . ?
F23 P3 F18 F15 -140.0(15) . . . . ?
F24 P3 F18 F15 -155(4) . . . . ?
F16 P3 F18 F15 116(2) . . . . ?
F17 F15 F18 F20 -87(3) . . . . ?
P3 F15 F18 F20 -48.7(18) . . . . ?
F17 F15 F18 F16 24(4) . . . . ?
P3 F15 F18 F16 62(2) . . . . ?
F17 F15 F18 P3 -39(3) . . . . ?
F18 F16 F19 F21 -48(5) . . . . ?
P3 F16 F19 F21 -57(3) . . . . ?
F18 F16 F19 P3 9(4) . . . . ?
F18 F16 F19 F14 67(4) . . . . ?
P3 F16 F19 F14 58.0(15) . . . . ?
F22 P3 F19 F16 153(3) . . . . ?
F20 P3 F19 F16 -53(3) . . . . ?
F21 P3 F19 F16 -121(3) . . . . ?
F18 P3 F19 F16 -7(3) . . . . ?
F17 P3 F19 F16 85(3) . . . . ?
F14 P3 F19 F16 108(3) . . . . ?
F23 P3 F19 F16 -97(3) . . . . ?
F15 P3 F19 F16 49(3) . . . . ?
F24 P3 F19 F16 -170(3) . . . . ?
F22 P3 F19 F21 -86(2) . . . . ?
F20 P3 F19 F21 68(2) . . . . ?
F18 P3 F19 F21 113.9(18) . . . . ?
F17 P3 F19 F21 -154(2) . . . . ?
F14 P3 F19 F21 -132(2) . . . . ?
F23 P3 F19 F21 24(2) . . . . ?
F15 P3 F19 F21 170(2) . . . . ?
F24 P3 F19 F21 -49.6(18) . . . . ?
F16 P3 F19 F21 121(3) . . . . ?
F22 P3 F19 F14 45.4(16) . . . . ?
F20 P3 F19 F14 -160.6(16) . . . . ?
F21 P3 F19 F14 132(2) . . . . ?
F18 P3 F19 F14 -114.5(13) . . . . ?
F17 P3 F19 F14 -22.8(16) . . . . ?
F23 P3 F19 F14 155.7(14) . . . . ?
F15 P3 F19 F14 -58.2(17) . . . . ?
F24 P3 F19 F14 82.0(14) . . . . ?
F16 P3 F19 F14 -108(3) . . . . ?
F17 F14 F19 F16 -36(4) . . . . ?
F22 F14 F19 F16 -112(3) . . . . ?
P3 F14 F19 F16 -71(3) . . . . ?
F17 F14 F19 F21 81(3) . . . . ?
F22 F14 F19 F21 4(3) . . . . ?
P3 F14 F19 F21 46(2) . . . . ?
F17 F14 F19 P3 35(2) . . . . ?
F22 F14 F19 P3 -41.3(15) . . . . ?
F16 F18 F20 F23 -26(5) . . . . ?
P3 F18 F20 F23 34(4) . . . . ?
F15 F18 F20 F23 83(5) . . . . ?
F16 F18 F20 P3 -60(2) . . . . ?
F15 F18 F20 P3 49.6(18) . . . . ?
F22 P3 F20 F23 51(3) . . . . ?
F21 P3 F20 F23 -45.7(19) . . . . ?
F18 P3 F20 F23 -158(3) . . . . ?
F19 P3 F20 F23 -85(2) . . . . ?
F25 P3 F20 F23 87.0(19) . . . . ?
F17 P3 F20 F23 157.6(19) . . . . ?
F14 P3 F20 F23 -135(3) . . . . ?
F15 P3 F20 F23 156(2) . . . . ?
F24 P3 F20 F23 13(3) . . . . ?
F16 P3 F20 F23 -116(2) . . . . ?
F22 P3 F20 F18 -151(2) . . . . ?
F21 P3 F20 F18 112.7(16) . . . . ?
F19 P3 F20 F18 73.3(18) . . . . ?
F25 P3 F20 F18 -114.7(16) . . . . ?
F17 P3 F20 F18 -44(2) . . . . ?
F14 P3 F20 F18 23(5) . . . . ?
F23 P3 F20 F18 158(3) . . . . ?
F15 P3 F20 F18 -45.5(16) . . . . ?
F24 P3 F20 F18 171.1(15) . . . . ?
F16 P3 F20 F18 42.4(19) . . . . ?
F16 F19 F21 P3 65(4) . . . . ?
F14 F19 F21 P3 -44.0(18) . . . . ?
F16 F19 F21 F23 31(5) . . . . ?
P3 F19 F21 F23 -33(3) . . . . ?
F14 F19 F21 F23 -77(3) . . . . ?
F16 F19 F21 F24 119(4) . . . . ?
P3 F19 F21 F24 54.6(17) . . . . ?
F14 F19 F21 F24 11(3) . . . . ?
F22 P3 F21 F19 101(2) . . . . ?
F20 P3 F21 F19 -117(2) . . . . ?
F18 P3 F21 F19 -71.4(19) . . . . ?
F25 P3 F21 F19 171.8(16) . . . . ?
F17 P3 F21 F19 38(3) . . . . ?
F14 P3 F21 F19 40.5(19) . . . . ?
F23 P3 F21 F19 -152(2) . . . . ?
F15 P3 F21 F19 -24(5) . . . . ?
F24 P3 F21 F19 121(2) . . . . ?
F16 P3 F21 F19 -36(2) . . . . ?
F22 P3 F21 F23 -107.2(16) . . . . ?
F20 P3 F21 F23 34.6(14) . . . . ?
F18 P3 F21 F23 80.7(13) . . . . ?
F19 P3 F21 F23 152(2) . . . . ?
F25 P3 F21 F23 -36.1(17) . . . . ?
F17 P3 F21 F23 -170.3(18) . . . . ?
F14 P3 F21 F23 -167.4(14) . . . . ?
F15 P3 F21 F23 128(4) . . . . ?
F24 P3 F21 F23 -86.5(15) . . . . ?
F16 P3 F21 F23 116(2) . . . . ?
F22 P3 F21 F24 -20.6(16) . . . . ?
F20 P3 F21 F24 121.2(16) . . . . ?
F18 P3 F21 F24 167.2(13) . . . . ?
F19 P3 F21 F24 -121(2) . . . . ?
F25 P3 F21 F24 50.4(16) . . . . ?
F17 P3 F21 F24 -84(2) . . . . ?
F14 P3 F21 F24 -80.9(13) . . . . ?
F23 P3 F21 F24 86.5(15) . . . . ?
F15 P3 F21 F24 -146(4) . . . . ?
F16 P3 F21 F24 -157(2) . . . . ?
F20 P3 F22 F24 -63(4) . . . . ?
F21 P3 F22 F24 30(2) . . . . ?
F18 P3 F22 F24 -170(3) . . . . ?
F19 P3 F22 F24 74(2) . . . . ?
F25 P3 F22 F24 -100(2) . . . . ?
F17 P3 F22 F24 168(3) . . . . ?
F14 P3 F22 F24 119(3) . . . . ?
F23 P3 F22 F24 -29(3) . . . . ?
F15 P3 F22 F24 -167(2) . . . . ?
F16 P3 F22 F24 98(3) . . . . ?
F20 P3 F22 F14 177(2) . . . . ?
F21 P3 F22 F14 -88.9(15) . . . . ?
F18 P3 F22 F14 71(4) . . . . ?
F19 P3 F22 F14 -45.5(16) . . . . ?
F25 P3 F22 F14 140.2(16) . . . . ?
F17 P3 F22 F14 48.3(13) . . . . ?
F23 P3 F22 F14 -148.8(14) . . . . ?
F15 P3 F22 F14 73.2(16) . . . . ?
F24 P3 F22 F14 -119(3) . . . . ?
F16 P3 F22 F14 -21(3) . . . . ?
F20 P3 F22 F17 129(3) . . . . ?
F21 P3 F22 F17 -137.2(16) . . . . ?
F18 P3 F22 F17 23(4) . . . . ?
F19 P3 F22 F17 -93.8(16) . . . . ?
F25 P3 F22 F17 91.8(15) . . . . ?
F14 P3 F22 F17 -48.3(13) . . . . ?
F23 P3 F22 F17 162.9(16) . . . . ?
F15 P3 F22 F17 24.9(17) . . . . ?
F24 P3 F22 F17 -168(3) . . . . ?
F16 P3 F22 F17 -70(3) . . . . ?
F17 F14 F22 F24 -144(3) . . . . ?
F19 F14 F22 F24 -28(3) . . . . ?
P3 F14 F22 F24 -71(3) . . . . ?
F17 F14 F22 P3 -72.9(18) . . . . ?
F19 F14 F22 P3 43.5(15) . . . . ?
F19 F14 F22 F17 116(2) . . . . ?
P3 F14 F22 F17 72.9(18) . . . . ?
F15 F17 F22 F24 -66(7) . . . . ?
F14 F17 F22 F24 63(5) . . . . ?
P3 F17 F22 F24 -21(5) . . . . ?
F15 F17 F22 P3 -45(3) . . . . ?
F14 F17 F22 P3 84.0(19) . . . . ?
F15 F17 F22 F14 -129(4) . . . . ?
P3 F17 F22 F14 -84.0(19) . . . . ?
F18 F20 F23 F21 11(5) . . . . ?
P3 F20 F23 F21 43.1(15) . . . . ?
F18 F20 F23 P3 -32(4) . . . . ?
F19 F21 F23 F20 -11(4) . . . . ?
P3 F21 F23 F20 -46.2(19) . . . . ?
F24 F21 F23 F20 -114(2) . . . . ?
F19 F21 F23 P3 35(3) . . . . ?
F24 F21 F23 P3 -68.1(12) . . . . ?
F22 P3 F23 F20 -150(2) . . . . ?
F21 P3 F23 F20 124(2) . . . . ?
F18 P3 F23 F20 16(2) . . . . ?
F19 P3 F23 F20 105(2) . . . . ?
F25 P3 F23 F20 -83(2) . . . . ?
F17 P3 F23 F20 -80(5) . . . . ?
F14 P3 F23 F20 149(2) . . . . ?
F15 P3 F23 F20 -33(3) . . . . ?
F24 P3 F23 F20 -168(2) . . . . ?
F16 P3 F23 F20 65(2) . . . . ?
F22 P3 F23 F21 86.4(17) . . . . ?
F20 P3 F23 F21 -124(2) . . . . ?
F18 P3 F23 F21 -107.8(13) . . . . ?
F19 P3 F23 F21 -18.9(16) . . . . ?
F25 P3 F23 F21 152.8(13) . . . . ?
F17 P3 F23 F21 156(5) . . . . ?
F14 P3 F23 F21 25(3) . . . . ?
F15 P3 F23 F21 -156.7(18) . . . . ?
F24 P3 F23 F21 67.9(13) . . . . ?
F16 P3 F23 F21 -59(2) . . . . ?
P3 F22 F24 F21 -27(2) . . . . ?
F14 F22 F24 F21 32(3) . . . . ?
F17 F22 F24 F21 -9(6) . . . . ?
F14 F22 F24 P3 60(2) . . . . ?
F17 F22 F24 P3 18(4) . . . . ?
F19 F21 F24 F22 -30(4) . . . . ?
P3 F21 F24 F22 29(2) . . . . ?
F23 F21 F24 F22 98(3) . . . . ?
F19 F21 F24 P3 -59(2) . . . . ?
F23 F21 F24 P3 68.8(12) . . . . ?
F20 P3 F24 F22 142(2) . . . . ?
F21 P3 F24 F22 -146(3) . . . . ?
F18 P3 F24 F22 166(4) . . . . ?
F19 P3 F24 F22 -110(2) . . . . ?
F25 P3 F24 F22 71(2) . . . . ?
F17 P3 F24 F22 -12(3) . . . . ?
F14 P3 F24 F22 -50(2) . . . . ?
F23 P3 F24 F22 151(3) . . . . ?
F15 P3 F24 F22 17(3) . . . . ?
F16 P3 F24 F22 -118(3) . . . . ?
F22 P3 F24 F21 146(3) . . . . ?
F20 P3 F24 F21 -72.6(17) . . . . ?
F18 P3 F24 F21 -48(4) . . . . ?
F19 P3 F24 F21 35.8(12) . . . . ?
F25 P3 F24 F21 -143.8(13) . . . . ?
F17 P3 F24 F21 133.9(16) . . . . ?
F14 P3 F24 F21 95.9(14) . . . . ?
F23 P3 F24 F21 -63.5(12) . . . . ?
F15 P3 F24 F21 163.0(19) . . . . ?
F16 P3 F24 F21 28(3) . . . . ?
C2 N1 C1 N2 -0.5(13) . . . . ?
C5 N1 C1 N2 -173.3(12) . . . . ?
C2 N1 C1 Pt1 176.5(9) . . . . ?
C5 N1 C1 Pt1 4(2) . . . . ?
C3 N2 C1 N1 1.0(14) . . . . ?
C4 N2 C1 N1 174.9(11) . . . . ?
C3 N2 C1 Pt1 -176.2(9) . . . . ?
C4 N2 C1 Pt1 -2.3(17) . . . . ?
C1 N1 C2 C3 -0.2(17) . . . . ?
C5 N1 C2 C3 173.4(13) . . . . ?
N1 C2 C3 N2 0.8(18) . . . . ?
C1 N2 C3 C2 -1.2(18) . . . . ?
C4 N2 C3 C2 -175.3(13) . . . . ?
C1 N1 C5 C6 6(2) . . . . ?
C2 N1 C5 C6 -166.4(14) . . . . ?
C7 N3 C6 C5 -77.5(17) . . . . ?
C8 N3 C6 C5 95.8(18) . . . . ?
N1 C5 C6 N3 56(2) . . . . ?
C8 N3 C7 N4 2.2(13) . . . . ?
C6 N3 C7 N4 176.6(11) . . . . ?
C8 N3 C7 Pt1 -178.5(9) . . . . ?
C6 N3 C7 Pt1 -4.1(17) . . . . ?
C9 N4 C7 N3 -2.4(12) . . . . ?
C10 N4 C7 N3 -179.7(10) . . . . ?
C9 N4 C7 Pt1 178.3(8) . . . . ?
C10 N4 C7 Pt1 1.0(16) . . . . ?
C7 N3 C8 C9 -1.2(16) . . . . ?
C6 N3 C8 C9 -175.3(13) . . . . ?
N3 C8 C9 N4 -0.2(15) . . . . ?
C7 N4 C9 C8 1.6(14) . . . . ?
C10 N4 C9 C8 179.0(11) . . . . ?
C12 N5 C11 N6 -0.4(12) . . . . ?
C15 N5 C11 N6 -177.7(9) . . . . ?
C12 N5 C11 Pt2 174.9(8) . . . . ?
C15 N5 C11 Pt2 -2.4(14) . . . . ?
C13 N6 C11 N5 0.0(11) . . . . ?
C14 N6 C11 N5 -176.6(10) . . . . ?
C13 N6 C11 Pt2 -174.5(8) . . . . ?
C14 N6 C11 Pt2 8.9(16) . . . . ?
C11 N5 C12 C13 0.7(14) . . . . ?
C15 N5 C12 C13 177.8(11) . . . . ?
N5 C12 C13 N6 -0.7(13) . . . . ?
C11 N6 C13 C12 0.4(12) . . . . ?
C14 N6 C13 C12 177.1(11) . . . . ?
C11 N5 C15 C16 85.1(14) . . . . ?
C12 N5 C15 C16 -91.7(14) . . . . ?
C17 N7 C16 C15 -15(2) . . . . ?
C18 N7 C16 C15 165.7(12) . . . . ?
N5 C15 C16 N7 -53.4(16) . . . . ?
C19 N8 C17 N7 -1.3(14) . . . . ?
C20 N8 C17 N7 -174.5(12) . . . . ?
C19 N8 C17 Pt2 178.0(8) . . . . ?
C20 N8 C17 Pt2 4.7(18) . . . . ?
C18 N7 C17 N8 0.6(14) . . . . ?
C16 N7 C17 N8 -179.2(12) . . . . ?
C18 N7 C17 Pt2 -178.6(9) . . . . ?
C16 N7 C17 Pt2 2(2) . . . . ?
C17 N7 C18 C19 0.4(16) . . . . ?
C16 N7 C18 C19 -179.8(12) . . . . ?
N7 C18 C19 N8 -1.2(17) . . . . ?
C17 N8 C19 C18 1.6(16) . . . . ?
C20 N8 C19 C18 175.1(12) . . . . ?
C23 N10 C21 N9 0.7(17) . . . . ?
C24 N10 C21 N9 177.4(14) . . . . ?
C23 N10 C21 Pt3 -175.5(12) . . . . ?
C24 N10 C21 Pt3 1(2) . . . . ?
C22 N9 C21 N10 1.1(18) . . . . ?
C25 N9 C21 N10 -174.9(16) . . . . ?
C22 N9 C21 Pt3 177.0(14) . . . . ?
C25 N9 C21 Pt3 1(2) . . . . ?
C21 N9 C22 C23 -2(3) . . . . ?
C25 N9 C22 C23 174.3(19) . . . . ?
N9 C22 C23 N10 3(3) . . . . ?
C21 N10 C23 C22 -2(3) . . . . ?
C24 N10 C23 C22 -178.8(19) . . . . ?
C22 N9 C25 C26 -169.9(17) . . . . ?
C21 N9 C25 C26 6(3) . . . . ?
N9 C25 C26 N11 58.9(19) . . . . ?
C27 N11 C26 C25 -80.2(18) . . . . ?
C28 N11 C26 C25 95.6(19) . . . . ?
C29 N12 C27 N11 2.6(16) . . . . ?
C30 N12 C27 N11 -173.0(15) . . . . ?
C29 N12 C27 Pt3 -178.3(11) . . . . ?
C30 N12 C27 Pt3 6(2) . . . . ?
C28 N11 C27 N12 -2.0(15) . . . . ?
C26 N11 C27 N12 174.7(12) . . . . ?
C28 N11 C27 Pt3 178.8(10) . . . . ?
C26 N11 C27 Pt3 -4.6(18) . . . . ?
C27 N11 C28 C29 0.6(19) . . . . ?
C26 N11 C28 C29 -175.7(16) . . . . ?
N11 C28 C29 N12 1(2) . . . . ?
C27 N12 C29 C28 -2(2) . . . . ?
C30 N12 C29 C28 173.4(17) . . . . ?
C32 O1 C31 O2 25(5) . . . . ?
